data_7227742
loop_
_publ_author_name
'Martins, Felipe Terra'
'Maia, Lauro June Queiroz'
'da Silva Neto, Leonardo'
'da Silva, Cleiton Moreira'
'Sarotti, Ariel M.'
'de F\'atima, \^Angelo'

_publ_section_title
;
 Solvatomorphs of 25,26,27,28-tetrahydroxycalix[4]arene and
 5,11,17,23-tetramino-25,26,27,28-tetrabutoxycalix[4]arene: quenching
 photoluminescence through switching the guest
;
_journal_issue 13
_journal_name_full CrystEngComm
_journal_page_first 1792
_journal_paper_doi 10.1039/C6CE02649D
_journal_volume 19
_journal_year 2017
_chemical_formula_sum 'C32 H36 O6 S2'
_chemical_formula_weight 580.73
_chemical_name_systematic
;
 ?
;
_space_group_crystal_system triclinic
_space_group_IT_number 2
_space_group_name_Hall '-P 1'
_space_group_name_H-M_alt 'P -1'
_symmetry_space_group_name_Hall '-P 1'
_symmetry_space_group_name_H-M 'P -1'
_atom_sites_solution_hydrogens geom
_audit_creation_method SHELXL-2014
_audit_update_record
;
2016-10-25 deposited with the CCDC.
2017-02-24 downloaded from the CCDC.
;
_cell_angle_alpha 114.488(9)
_cell_angle_beta 93.801(9)
_cell_angle_gamma 116.859(9)
_cell_formula_units_Z 6
_cell_length_a 17.286(3)
_cell_length_b 18.154(3)
_cell_length_c 18.412(3)
_cell_measurement_reflns_used 39564
_cell_measurement_temperature 296(2)
_cell_measurement_theta_max 25.037
_cell_measurement_theta_min 1.390
_cell_volume 4456.2(15)
_computing_structure_refinement 'SHELXL-2014 (Sheldrick, 2014)'
_diffrn_ambient_temperature 296(2)
_diffrn_measured_fraction_theta_full 0.983
_diffrn_measured_fraction_theta_max 0.978
_diffrn_measurement_device_type KappaCCD
_diffrn_radiation_type MoK\a
_diffrn_radiation_wavelength 0.71073
_diffrn_reflns_av_R_equivalents 0.0988
_diffrn_reflns_av_unetI/netI 0.1481
_diffrn_reflns_Laue_measured_fraction_full 0.983
_diffrn_reflns_Laue_measured_fraction_max 0.978
_diffrn_reflns_limit_h_max 20
_diffrn_reflns_limit_h_min -20
_diffrn_reflns_limit_k_max 20
_diffrn_reflns_limit_k_min -21
_diffrn_reflns_limit_l_max 20
_diffrn_reflns_limit_l_min -21
_diffrn_reflns_number 39564
_diffrn_reflns_point_group_measured_fraction_full 0.983
_diffrn_reflns_point_group_measured_fraction_max 0.978
_diffrn_reflns_theta_full 25.000
_diffrn_reflns_theta_max 25.037
_diffrn_reflns_theta_min 1.390
_exptl_absorpt_coefficient_mu 0.222
_exptl_absorpt_correction_T_max 0.989
_exptl_absorpt_correction_T_min 0.905
_exptl_absorpt_correction_type multi-scan
_exptl_absorpt_process_details 'Blessing, R. H. (1995) Acta Cryst., A51, 33-38'
_exptl_crystal_colour colorless
_exptl_crystal_density_diffrn 1.298
_exptl_crystal_description plate
_exptl_crystal_F_000 1848
_exptl_crystal_size_max 0.32
_exptl_crystal_size_mid 0.24
_exptl_crystal_size_min 0.05
_refine_diff_density_max 0.800
_refine_diff_density_min -0.745
_refine_diff_density_rms 0.089
_refine_ls_extinction_method none
_refine_ls_goodness_of_fit_ref 1.114
_refine_ls_hydrogen_treatment constr
_refine_ls_matrix_type full
_refine_ls_number_parameters 1081
_refine_ls_number_reflns 15426
_refine_ls_number_restraints 1
_refine_ls_restrained_S_all 1.114
_refine_ls_R_factor_all 0.2972
_refine_ls_R_factor_gt 0.1415
_refine_ls_shift/su_max 0.018
_refine_ls_shift/su_mean 0.001
_refine_ls_structure_factor_coef Fsqd
_refine_ls_weighting_details 'w=1/[\s^2^(Fo^2^)+(0.2000P)^2^] where P=(Fo^2^+2Fc^2^)/3'
_refine_ls_weighting_scheme calc
_refine_ls_wR_factor_gt 0.3582
_refine_ls_wR_factor_ref 0.4586
_reflns_Friedel_coverage 0.000
_reflns_number_gt 4904
_reflns_number_total 15426
_reflns_threshold_expression 'I > 2\s(I)'
_cod_data_source_file c6ce02649d2.cif
_cod_data_source_block shelxl
_cod_depositor_comments 'Adding full bibliography for 7227740--7227743.cif.'
_cod_original_cell_volume 4456.4(14)
_cod_database_code 7227742
_shelx_space_group_comment
;
The symmetry employed for this shelxl refinement is uniquely defined
by the following loop, which should always be used as a source of
symmetry information in preference to the above space-group names.
They are only intended as comments.
;
_shelxl_version_number 2014-3

loop_
_space_group_symop_operation_xyz
'x, y, z'
'-x, -y, -z'

loop_
_atom_site_label
_atom_site_type_symbol
_atom_site_fract_x
_atom_site_fract_y
_atom_site_fract_z
_atom_site_U_iso_or_equiv
_atom_site_adp_type
_atom_site_occupancy
_atom_site_site_symmetry_order
_atom_site_calc_flag
_atom_site_refinement_flags_posn
_atom_site_refinement_flags_adp
S1E S 0.7261(6) 0.0887(6) 0.7668(5) 0.283(4) Uani 1 1 d . .
O4A O 0.7385(5) 0.5680(6) 0.3617(5) 0.113(2) Uani 1 1 d . .
H4A1 H 0.7581 0.6198 0.4038 0.170 Uiso 1 1 calc R U
O1A O 0.6641(4) 0.5383(6) 0.2140(5) 0.104(2) Uani 1 1 d . .
H1A H 0.6647 0.5224 0.2496 0.156 Uiso 1 1 calc R U
S1F S 0.2050(8) 0.1048(9) 0.3230(7) 0.385(7) Uani 1 1 d . .
S1D S 0.0218(3) 0.3974(3) 0.0838(3) 0.1307(12) Uani 1 1 d . .
O1SA O 0.0557(6) 0.6716(8) 0.1438(5) 0.157(4) Uani 1 1 d . .
O1B O 0.8772(4) 0.0295(4) 0.2620(4) 0.0858(18) Uani 1 1 d . .
H1B H 0.8350 -0.0106 0.2680 0.129 Uiso 1 1 calc R U
O2B O 0.9298(4) -0.0205(4) 0.1244(4) 0.0832(18) Uani 1 1 d . .
H2B H 0.9514 0.0099 0.1757 0.125 Uiso 1 1 calc R U
O2C O 0.2701(4) 0.5869(5) 0.2207(4) 0.093(2) Uani 1 1 d . .
H2C H 0.2926 0.6427 0.2328 0.140 Uiso 1 1 calc R U
O3C O 0.3532(5) 0.7708(5) 0.3408(4) 0.097(2) Uani 1 1 d . .
H3C H 0.3307 0.7860 0.3780 0.145 Uiso 1 1 calc R U
S1B S 0.6670(5) 0.0999(5) 0.0504(5) 0.221(3) Uani 1 1 d D .
S1C S 0.5637(5) 0.6067(5) 0.4121(6) 0.288(5) Uani 1 1 d . .
C1SC C 0.4744(9) 0.6259(10) 0.4117(9) 0.140(5) Uani 1 1 d . .
H1S1 H 0.4245 0.5756 0.3611 0.211 Uiso 1 1 calc R U
H1S2 H 0.4548 0.6271 0.4595 0.211 Uiso 1 1 calc R U
H1S3 H 0.4943 0.6858 0.4141 0.211 Uiso 1 1 calc R U
O1SC O 0.6394(10) 0.6623(11) 0.4716(11) 0.280(8) Uani 1 1 d . .
C18J C 1.0559(12) 0.8356(9) 0.4888(7) 0.130(5) Uani 1 1 d . .
H18J H 1.0901 0.8206 0.5146 0.156 Uiso 1 1 calc R U
C17A C 0.9607(11) 0.7863(9) 0.4716(7) 0.116(4) Uani 1 1 d . .
C21A C 0.9131(9) 0.7061(9) 0.4905(7) 0.127(5) Uani 1 1 d . .
H21A H 0.9506 0.7217 0.5425 0.153 Uiso 1 1 calc R U
H21B H 0.8554 0.6986 0.4979 0.153 Uiso 1 1 calc R U
C22A C 0.8960(9) 0.6140(8) 0.4202(7) 0.096(4) Uani 1 1 d . .
C23A C 0.8074(8) 0.5477(10) 0.3547(8) 0.089(3) Uani 1 1 d . .
C24A C 0.7882(7) 0.4664(8) 0.2897(7) 0.084(3) Uani 1 1 d . .
C28A C 0.6963(6) 0.3998(7) 0.2199(6) 0.094(3) Uani 1 1 d . .
H28A H 0.6800 0.3344 0.1992 0.113 Uiso 1 1 calc R U
H28B H 0.6499 0.4070 0.2432 0.113 Uiso 1 1 calc R U
C2A C 0.6967(6) 0.4183(8) 0.1471(7) 0.086(3) Uani 1 1 d . .
C3A C 0.7104(7) 0.3658(8) 0.0776(9) 0.111(4) Uani 1 1 d . .
H3A H 0.7181 0.3172 0.0745 0.133 Uiso 1 1 calc R U
C4A C 0.7132(8) 0.3839(10) 0.0087(7) 0.117(4) Uani 1 1 d . .
H4A H 0.7236 0.3485 -0.0386 0.141 Uiso 1 1 calc R U
C5A C 0.7002(7) 0.4548(9) 0.0149(8) 0.097(3) Uani 1 1 d . .
H5A H 0.7008 0.4663 -0.0298 0.116 Uiso 1 1 calc R U
C26A C 0.9385(8) 0.5052(10) 0.3437(10) 0.109(4) Uani 1 1 d . .
H26A H 0.9828 0.4893 0.3375 0.131 Uiso 1 1 calc R U
C27A C 0.9576(9) 0.5830(11) 0.4089(9) 0.108(4) Uani 1 1 d . .
H27A H 1.0142 0.6198 0.4498 0.129 Uiso 1 1 calc R U
C19A C 1.0990(11) 0.9040(10) 0.4688(9) 0.151(6) Uani 1 1 d . .
H19A H 1.1624 0.9392 0.4844 0.181 Uiso 1 1 calc R U
C20A C 1.0455(13) 0.9215(8) 0.4229(8) 0.135(5) Uani 1 1 d . .
H20A H 1.0754 0.9663 0.4064 0.162 Uiso 1 1 calc R U
C15A C 0.9525(12) 0.8753(8) 0.4024(8) 0.111(4) Uani 1 1 d . .
C14A C 0.9018(12) 0.8945(9) 0.3528(8) 0.138(5) Uani 1 1 d . .
H14A H 0.9398 0.9598 0.3650 0.165 Uiso 1 1 calc R U
H14B H 0.8481 0.8882 0.3696 0.165 Uiso 1 1 calc R U
C10A C 0.8727(10) 0.8287(9) 0.2602(8) 0.096(3) Uani 1 1 d . .
C9A C 0.7910(9) 0.7433(9) 0.2161(9) 0.093(3) Uani 1 1 d . .
C8A C 0.7681(8) 0.6819(9) 0.1325(8) 0.089(3) Uani 1 1 d . .
C7A C 0.6763(8) 0.5864(9) 0.0846(7) 0.107(4) Uani 1 1 d . .
H7A1 H 0.6313 0.5907 0.1121 0.128 Uiso 1 1 calc R U
H7A2 H 0.6549 0.5725 0.0278 0.128 Uiso 1 1 calc R U
C6A C 0.6865(6) 0.5081(9) 0.0821(7) 0.089(3) Uani 1 1 d . .
C25A C 0.8553(9) 0.4460(8) 0.2840(8) 0.106(4) Uani 1 1 d . .
H25A H 0.8438 0.3902 0.2382 0.127 Uiso 1 1 calc R U
C1A C 0.6823(6) 0.4856(8) 0.1477(6) 0.078(3) Uani 1 1 d . .
C13A C 0.8307(9) 0.7095(10) 0.0910(8) 0.103(3) Uani 1 1 d . .
H13A H 0.8152 0.6698 0.0336 0.124 Uiso 1 1 calc R U
C12A C 0.9129(10) 0.7916(10) 0.1309(9) 0.110(4) Uani 1 1 d . .
H12A H 0.9544 0.8072 0.1022 0.132 Uiso 1 1 calc R U
C11A C 0.9334(8) 0.8502(9) 0.2135(9) 0.104(3) Uani 1 1 d . .
H11A H 0.9897 0.9072 0.2411 0.124 Uiso 1 1 calc R U
O2A O 0.7324(6) 0.7224(6) 0.2602(5) 0.121(3) Uani 1 1 d . .
H2A H 0.6857 0.6705 0.2290 0.182 Uiso 1 1 calc R U
C16A C 0.9130(11) 0.8096(10) 0.4279(7) 0.110(4) Uani 1 1 d . .
O3A O 0.8203(8) 0.7596(7) 0.4087(5) 0.137(3) Uani 1 1 d . .
H3A1 H 0.7981 0.7759 0.3821 0.205 Uiso 1 1 calc R U
C1SD C -0.0846(9) 0.3728(11) 0.0461(9) 0.161(6) Uani 1 1 d . .
H1S4 H -0.1029 0.3409 -0.0142 0.241 Uiso 1 1 calc R U
H1S5 H -0.1269 0.3325 0.0638 0.241 Uiso 1 1 calc R U
H1S6 H -0.0840 0.4312 0.0674 0.241 Uiso 1 1 calc R U
C2SD C 0.0837(9) 0.4856(10) 0.0586(9) 0.147(5) Uani 1 1 d . .
H2S1 H 0.0732 0.4567 -0.0010 0.220 Uiso 1 1 calc R U
H2S2 H 0.0644 0.5304 0.0758 0.220 Uiso 1 1 calc R U
H2S3 H 0.1476 0.5180 0.0871 0.220 Uiso 1 1 calc R U
O1SD O 0.0411(6) 0.4472(7) 0.1786(5) 0.146(3) Uani 1 1 d . .
C1SA C -0.0610(9) 0.6418(10) 0.2277(9) 0.146(5) Uani 1 1 d . .
H1S7 H -0.0687 0.6686 0.2818 0.218 Uiso 1 1 calc R U
H1S8 H -0.1055 0.6341 0.1865 0.218 Uiso 1 1 calc R U
H1S9 H -0.0691 0.5809 0.2128 0.218 Uiso 1 1 calc R U
S1A S 0.0483(3) 0.7180(3) 0.2310(3) 0.1384(13) Uani 1 1 d . .
C2SA C 0.0997(11) 0.6859(14) 0.2857(11) 0.188(8) Uani 1 1 d . .
H2S4 H 0.0984 0.7123 0.3426 0.282 Uiso 1 1 calc R U
H2S5 H 0.0673 0.6177 0.2594 0.282 Uiso 1 1 calc R U
H2S6 H 0.1618 0.7099 0.2856 0.282 Uiso 1 1 calc R U
C4B C 0.8722(9) 0.2751(8) 0.3520(6) 0.097(3) Uani 1 1 d . .
H4B H 0.8711 0.3307 0.3726 0.117 Uiso 1 1 calc R U
C3B C 0.8058(8) 0.1965(8) 0.3551(6) 0.089(3) Uani 1 1 d . .
H3B H 0.7610 0.2004 0.3790 0.107 Uiso 1 1 calc R U
C2B C 0.8061(7) 0.1154(7) 0.3239(5) 0.075(3) Uani 1 1 d . .
C28B C 0.7293(6) 0.0294(7) 0.3246(6) 0.088(3) Uani 1 1 d . .
H28C H 0.7536 -0.0059 0.3341 0.106 Uiso 1 1 calc R U
H28D H 0.7065 0.0516 0.3706 0.106 Uiso 1 1 calc R U
C24B C 0.6516(7) -0.0361(8) 0.2433(7) 0.084(3) Uani 1 1 d . .
C23B C 0.6469(6) -0.1145(6) 0.1780(6) 0.064(2) Uani 1 1 d . .
C22B C 0.5775(7) -0.1728(6) 0.1024(6) 0.073(3) Uani 1 1 d . .
C21B C 0.5706(6) -0.2569(6) 0.0288(6) 0.086(3) Uani 1 1 d . .
H21C H 0.5068 -0.3068 -0.0003 0.104 Uiso 1 1 calc R U
H21D H 0.6003 -0.2818 0.0495 0.104 Uiso 1 1 calc R U
C17B C 0.6141(6) -0.2311(6) -0.0331(7) 0.081(3) Uani 1 1 d . .
C18B C 0.5647(8) -0.2483(8) -0.1029(8) 0.113(4) Uani 1 1 d . .
H18B H 0.5016 -0.2798 -0.1154 0.136 Uiso 1 1 calc R U
C19B C 0.6033(9) -0.2211(11) -0.1582(8) 0.149(6) Uani 1 1 d . .
H19B H 0.5675 -0.2330 -0.2064 0.179 Uiso 1 1 calc R U
C20B C 0.6958(8) -0.1765(8) -0.1388(7) 0.114(4) Uani 1 1 d . .
H20B H 0.7226 -0.1571 -0.1748 0.137 Uiso 1 1 calc R U
C15B C 0.7511(6) -0.1586(6) -0.0702(6) 0.076(3) Uani 1 1 d . .
C16B C 0.7095(7) -0.1862(6) -0.0180(6) 0.075(3) Uani 1 1 d . .
C27B C 0.5120(7) -0.1501(8) 0.0923(7) 0.091(3) Uani 1 1 d . .
H27B H 0.4660 -0.1869 0.0412 0.110 Uiso 1 1 calc R U
C26B C 0.5142(8) -0.0743(10) 0.1566(9) 0.112(4) Uani 1 1 d . .
H26B H 0.4702 -0.0597 0.1497 0.135 Uiso 1 1 calc R U
C25B C 0.5830(8) -0.0210(8) 0.2309(8) 0.104(4) Uani 1 1 d . .
H25B H 0.5828 0.0283 0.2753 0.125 Uiso 1 1 calc R U
O4B O 0.7117(5) -0.1346(4) 0.1913(4) 0.0900(19) Uani 1 1 d . .
H4B1 H 0.7221 -0.1576 0.1471 0.135 Uiso 1 1 calc R U
C1B C 0.8733(6) 0.1110(6) 0.2913(5) 0.065(2) Uani 1 1 d . .
C6B C 0.9412(6) 0.1874(6) 0.2862(5) 0.068(2) Uani 1 1 d . .
C7B C 1.0112(6) 0.1790(6) 0.2452(6) 0.078(3) Uani 1 1 d . .
H7B1 H 1.0267 0.1388 0.2564 0.094 Uiso 1 1 calc R U
H7B2 H 1.0662 0.2415 0.2695 0.094 Uiso 1 1 calc R U
C8B C 0.9774(5) 0.1372(6) 0.1509(6) 0.067(2) Uani 1 1 d . .
C9B C 0.9358(5) 0.0394(6) 0.0952(6) 0.065(2) Uani 1 1 d . .
C10B C 0.9025(6) -0.0006(6) 0.0085(6) 0.069(2) Uani 1 1 d . .
C14B C 0.8534(6) -0.1078(6) -0.0521(6) 0.085(3) Uani 1 1 d . .
H14C H 0.8669 -0.1185 -0.1045 0.102 Uiso 1 1 calc R U
H14D H 0.8768 -0.1353 -0.0284 0.102 Uiso 1 1 calc R U
C11B C 0.9121(6) 0.0594(7) -0.0204(6) 0.083(3) Uani 1 1 d . .
H11B H 0.8915 0.0344 -0.0781 0.100 Uiso 1 1 calc R U
C12B C 0.9506(7) 0.1545(8) 0.0309(7) 0.084(3) Uani 1 1 d . .
H12B H 0.9554 0.1938 0.0091 0.101 Uiso 1 1 calc R U
C13B C 0.9822(6) 0.1911(6) 0.1159(7) 0.078(3) Uani 1 1 d . .
H13B H 1.0082 0.2561 0.1513 0.094 Uiso 1 1 calc R U
C5B C 0.9385(7) 0.2692(7) 0.3184(6) 0.088(3) Uani 1 1 d . .
H5B H 0.9832 0.3219 0.3173 0.106 Uiso 1 1 calc R U
O3B O 0.7587(4) -0.1747(4) 0.0506(5) 0.091(2) Uani 1 1 d . .
H3B1 H 0.8127 -0.1500 0.0534 0.137 Uiso 1 1 calc R U
C27C C 0.4490(8) 0.8291(9) 0.6249(7) 0.103(4) Uani 1 1 d . .
H27C H 0.5033 0.8876 0.6574 0.124 Uiso 1 1 calc R U
C22C C 0.3974(8) 0.8083(8) 0.5513(7) 0.088(3) Uani 1 1 d . .
C23C C 0.3153(7) 0.7180(8) 0.5072(6) 0.080(3) Uani 1 1 d . .
C24C C 0.2846(7) 0.6516(7) 0.5304(6) 0.080(3) Uani 1 1 d . .
C28C C 0.1994(7) 0.5543(8) 0.4796(7) 0.103(4) Uani 1 1 d . .
H28E H 0.1528 0.5593 0.4534 0.124 Uiso 1 1 calc R U
H28F H 0.1768 0.5301 0.5167 0.124 Uiso 1 1 calc R U
C2C C 0.2162(6) 0.4829(7) 0.4107(6) 0.076(3) Uani 1 1 d . .
C1C C 0.2001(6) 0.4698(7) 0.3304(7) 0.072(2) Uani 1 1 d . .
C6C C 0.2229(6) 0.4128(6) 0.2705(6) 0.075(3) Uani 1 1 d . .
C7C C 0.2120(6) 0.4001(6) 0.1834(6) 0.083(3) Uani 1 1 d . .
H7C1 H 0.1669 0.4141 0.1701 0.100 Uiso 1 1 calc R U
H7C2 H 0.1900 0.3342 0.1430 0.100 Uiso 1 1 calc R U
C8C C 0.3045(6) 0.4668(6) 0.1759(5) 0.068(2) Uani 1 1 d . .
C13C C 0.3603(7) 0.4351(7) 0.1510(6) 0.085(3) Uani 1 1 d . .
H13C H 0.3419 0.3723 0.1343 0.102 Uiso 1 1 calc R U
C5C C 0.2582(7) 0.3680(7) 0.2934(9) 0.100(3) Uani 1 1 d . .
H5C H 0.2733 0.3284 0.2546 0.120 Uiso 1 1 calc R U
C4C C 0.2710(8) 0.3820(9) 0.3740(10) 0.104(4) Uani 1 1 d . .
H4C H 0.2935 0.3506 0.3887 0.125 Uiso 1 1 calc R U
C3C C 0.2516(8) 0.4397(9) 0.4302(8) 0.103(3) Uani 1 1 d . .
H3C1 H 0.2631 0.4502 0.4848 0.123 Uiso 1 1 calc R U
C21C C 0.4273(9) 0.8790(7) 0.5217(7) 0.111(4) Uani 1 1 d . .
H21E H 0.4634 0.9429 0.5700 0.133 Uiso 1 1 calc R U
H21F H 0.3739 0.8730 0.4928 0.133 Uiso 1 1 calc R U
C17C C 0.4839(9) 0.8651(7) 0.4625(8) 0.096(3) Uani 1 1 d . .
C18C C 0.5775(9) 0.9033(7) 0.4948(7) 0.113(4) Uani 1 1 d . .
H18C H 0.6060 0.9416 0.5526 0.136 Uiso 1 1 calc R U
C19C C 0.6273(8) 0.8852(8) 0.4434(9) 0.126(5) Uani 1 1 d . .
H19C H 0.6888 0.9096 0.4665 0.151 Uiso 1 1 calc R U
C20C C 0.5872(7) 0.8304(7) 0.3559(8) 0.098(3) Uani 1 1 d . .
H20C H 0.6215 0.8198 0.3206 0.118 Uiso 1 1 calc R U
C15C C 0.4936(7) 0.7920(6) 0.3234(6) 0.082(3) Uani 1 1 d . .
C14C C 0.4466(7) 0.7257(7) 0.2272(6) 0.088(3) Uani 1 1 d . .
H14E H 0.3943 0.7290 0.2110 0.105 Uiso 1 1 calc R U
H14F H 0.4889 0.7477 0.1984 0.105 Uiso 1 1 calc R U
C10C C 0.4162(6) 0.6252(7) 0.2009(5) 0.072(3) Uani 1 1 d . .
C9C C 0.3304(6) 0.5590(7) 0.1986(5) 0.069(2) Uani 1 1 d . .
O1C O 0.1627(4) 0.5159(5) 0.3163(4) 0.0858(19) Uani 1 1 d . .
H1C H 0.1559 0.5045 0.2676 0.129 Uiso 1 1 calc R U
C12C C 0.4451(8) 0.4962(8) 0.1504(7) 0.103(3) Uani 1 1 d . .
H12C H 0.4842 0.4749 0.1337 0.124 Uiso 1 1 calc R U
C11C C 0.4706(7) 0.5887(8) 0.1749(6) 0.092(3) Uani 1 1 d . .
H11C H 0.5275 0.6288 0.1739 0.111 Uiso 1 1 calc R U
C16C C 0.4443(8) 0.8098(6) 0.3761(7) 0.079(3) Uani 1 1 d . .
C26C C 0.4178(10) 0.7603(12) 0.6499(8) 0.126(4) Uani 1 1 d . .
H26C H 0.4531 0.7742 0.6994 0.151 Uiso 1 1 calc R U
C25C C 0.3384(9) 0.6743(9) 0.6053(7) 0.108(4) Uani 1 1 d . .
H25C H 0.3201 0.6310 0.6245 0.130 Uiso 1 1 calc R U
O4C O 0.2627(5) 0.7011(4) 0.4341(4) 0.092(2) Uani 1 1 d . .
H4C1 H 0.2157 0.6484 0.4124 0.139 Uiso 1 1 calc R U
O1SB O 0.7206(13) 0.1749(11) 0.0341(12) 0.281(9) Uani 1 1 d . .
C2SC C 0.5158(11) 0.4902(12) 0.3652(12) 0.195(8) Uani 1 1 d . .
H2S7 H 0.4597 0.4600 0.3223 0.292 Uiso 1 1 calc R U
H2S8 H 0.5563 0.4731 0.3401 0.292 Uiso 1 1 calc R U
H2S9 H 0.5033 0.4696 0.4057 0.292 Uiso 1 1 calc R U
C2SF C 0.3235(13) 0.1663(15) 0.3425(11) 0.210(8) Uani 1 1 d . .
H2SX H 0.3539 0.1980 0.4015 0.315 Uiso 1 1 calc R U
H2SY H 0.3410 0.1220 0.3120 0.315 Uiso 1 1 calc R U
H2SZ H 0.3405 0.2127 0.3246 0.315 Uiso 1 1 calc R U
C2SE C 0.7085(13) 0.1701(16) 0.8103(18) 0.274(14) Uani 1 1 d . .
H2SK H 0.7608 0.2291 0.8216 0.411 Uiso 1 1 calc R U
H2SL H 0.6559 0.1573 0.7742 0.411 Uiso 1 1 calc R U
H2SM H 0.6980 0.1747 0.8621 0.411 Uiso 1 1 calc R U
C1SB C 0.7334(11) 0.0788(18) 0.0986(13) 0.230(10) Uani 1 1 d . .
H1SX H 0.6960 0.0282 0.1090 0.276 Uiso 1 1 calc R U
H1SY H 0.7674 0.0606 0.0635 0.276 Uiso 1 1 calc R U
H1SZ H 0.7748 0.1354 0.1510 0.276 Uiso 1 1 calc R U
C1SE C 0.8069(14) 0.1120(15) 0.8415(14) 0.248(11) Uani 1 1 d . .
H1SA H 0.8619 0.1705 0.8561 0.372 Uiso 1 1 calc R U
H1SB H 0.7873 0.1179 0.8901 0.372 Uiso 1 1 calc R U
H1SC H 0.8182 0.0610 0.8214 0.372 Uiso 1 1 calc R U
C1SF C 0.1764(19) 0.1488(16) 0.3948(15) 0.313(17) Uani 1 1 d . .
H1SD H 0.2232 0.1794 0.4464 0.469 Uiso 1 1 calc R U
H1SE H 0.1668 0.1952 0.3905 0.469 Uiso 1 1 calc R U
H1SF H 0.1208 0.1004 0.3939 0.469 Uiso 1 1 calc R U
O1SE O 0.6459(14) -0.0014(14) 0.7495(18) 0.46(2) Uani 1 1 d . .
O1SF O 0.1512(14) 0.0550(15) 0.2394(11) 0.357(13) Uani 1 1 d . .
C2SB C 0.631(3) 0.134(2) 0.134(2) 0.57(5) Uani 1 1 d D .
H2SA H 0.5959 0.0797 0.1410 0.678 Uiso 1 1 calc R U
H2SB H 0.6833 0.1824 0.1833 0.678 Uiso 1 1 calc R U
H2SC H 0.5945 0.1577 0.1254 0.678 Uiso 1 1 calc R U

loop_
_atom_site_aniso_label
_atom_site_aniso_U_11
_atom_site_aniso_U_22
_atom_site_aniso_U_33
_atom_site_aniso_U_23
_atom_site_aniso_U_13
_atom_site_aniso_U_12
S1E 0.258(9) 0.217(7) 0.247(7) 0.018(6) -0.035(6) 0.138(7)
O4A 0.105(6) 0.156(7) 0.106(6) 0.085(5) 0.045(5) 0.070(5)
O1A 0.080(5) 0.166(7) 0.115(6) 0.103(6) 0.049(4) 0.069(5)
S1F 0.239(10) 0.444(16) 0.262(11) 0.061(10) 0.112(9) 0.126(11)
S1D 0.119(3) 0.136(3) 0.135(3) 0.074(2) 0.031(2) 0.061(2)
O1SA 0.144(8) 0.234(10) 0.093(6) 0.073(6) 0.062(6) 0.104(8)
O1B 0.083(5) 0.086(4) 0.092(5) 0.057(4) 0.024(4) 0.037(4)
O2B 0.076(4) 0.078(4) 0.092(5) 0.044(4) 0.023(4) 0.037(3)
O2C 0.064(4) 0.100(5) 0.116(5) 0.057(4) 0.030(4) 0.040(4)
O3C 0.110(6) 0.113(5) 0.100(5) 0.071(4) 0.045(5) 0.066(5)
S1B 0.274(7) 0.238(6) 0.265(7) 0.169(6) 0.104(6) 0.175(6)
S1C 0.143(5) 0.177(5) 0.390(11) 0.034(6) -0.036(6) 0.085(4)
C1SC 0.124(11) 0.150(11) 0.146(12) 0.083(10) 0.016(9) 0.067(9)
O1SC 0.158(12) 0.240(15) 0.269(17) 0.058(12) -0.069(11) 0.059(11)
C18J 0.159(14) 0.097(9) 0.072(8) 0.042(7) -0.010(8) 0.029(9)
C17A 0.145(13) 0.119(10) 0.060(7) 0.050(7) 0.008(8) 0.049(9)
C21A 0.155(12) 0.126(10) 0.066(7) 0.060(8) 0.009(7) 0.042(9)
C22A 0.108(9) 0.095(8) 0.068(7) 0.062(7) 0.007(7) 0.025(7)
C23A 0.090(8) 0.121(9) 0.100(9) 0.097(8) 0.044(7) 0.049(8)
C24A 0.073(7) 0.086(7) 0.095(8) 0.069(7) 0.019(6) 0.023(6)
C28A 0.068(7) 0.089(7) 0.096(8) 0.057(6) 0.008(6) 0.013(5)
C2A 0.057(6) 0.082(7) 0.088(8) 0.044(7) 0.016(6) 0.014(5)
C3A 0.080(8) 0.084(8) 0.117(11) 0.047(8) -0.003(7) 0.014(6)
C4A 0.107(10) 0.129(11) 0.059(7) 0.032(7) 0.015(6) 0.035(8)
C5A 0.089(8) 0.108(9) 0.076(8) 0.051(7) 0.015(6) 0.036(7)
C26A 0.076(8) 0.102(9) 0.134(11) 0.069(9) 0.010(8) 0.030(7)
C27A 0.086(9) 0.130(11) 0.115(11) 0.089(9) 0.009(8) 0.040(9)
C19A 0.144(13) 0.103(10) 0.115(11) 0.052(9) -0.021(9) 0.008(9)
C20A 0.177(16) 0.072(7) 0.097(10) 0.045(7) 0.021(10) 0.024(9)
C15A 0.144(13) 0.065(7) 0.091(9) 0.028(7) 0.035(9) 0.042(8)
C14A 0.238(17) 0.110(9) 0.116(11) 0.068(9) 0.074(11) 0.116(11)
C10A 0.130(11) 0.111(9) 0.105(9) 0.072(8) 0.049(8) 0.087(9)
C9A 0.109(10) 0.113(9) 0.108(10) 0.080(8) 0.051(8) 0.072(8)
C8A 0.102(9) 0.125(9) 0.108(9) 0.095(8) 0.047(7) 0.073(8)
C7A 0.089(8) 0.146(10) 0.111(9) 0.094(8) 0.024(7) 0.055(8)
C6A 0.051(6) 0.117(8) 0.080(8) 0.059(7) 0.007(5) 0.024(6)
C25A 0.096(9) 0.100(8) 0.137(11) 0.083(8) 0.032(9) 0.042(8)
C1A 0.047(5) 0.101(7) 0.065(7) 0.048(6) 0.011(5) 0.019(5)
C13A 0.123(11) 0.137(10) 0.099(9) 0.084(8) 0.047(8) 0.080(9)
C12A 0.118(11) 0.128(10) 0.115(11) 0.093(9) 0.049(9) 0.058(9)
C11A 0.106(9) 0.104(8) 0.120(11) 0.077(8) 0.033(8) 0.051(7)
O2A 0.132(7) 0.179(7) 0.138(7) 0.114(6) 0.079(6) 0.107(6)
C16A 0.136(12) 0.114(10) 0.054(7) 0.033(7) 0.034(8) 0.055(9)
O3A 0.169(10) 0.177(8) 0.107(6) 0.091(6) 0.073(7) 0.101(8)
C1SD 0.105(11) 0.216(15) 0.160(13) 0.100(12) 0.029(10) 0.079(11)
C2SD 0.109(10) 0.184(13) 0.181(14) 0.136(12) 0.046(10) 0.061(9)
O1SD 0.145(8) 0.200(9) 0.070(5) 0.056(5) 0.027(5) 0.087(7)
C1SA 0.121(11) 0.192(13) 0.157(12) 0.138(11) 0.065(9) 0.057(10)
S1A 0.123(3) 0.151(3) 0.144(3) 0.083(3) 0.042(3) 0.066(3)
C2SA 0.190(16) 0.32(2) 0.26(2) 0.235(19) 0.141(16) 0.194(18)
C4B 0.121(10) 0.094(8) 0.075(7) 0.033(6) 0.036(7) 0.064(8)
C3B 0.095(8) 0.092(7) 0.067(6) 0.035(6) 0.028(6) 0.044(7)
C2B 0.080(7) 0.084(7) 0.052(6) 0.038(5) 0.019(5) 0.034(6)
C28B 0.081(7) 0.103(7) 0.063(6) 0.049(6) 0.028(5) 0.029(6)
C24B 0.067(7) 0.104(8) 0.098(8) 0.070(7) 0.039(6) 0.039(6)
C23B 0.059(6) 0.068(6) 0.070(6) 0.047(5) 0.028(5) 0.023(5)
C22B 0.070(6) 0.068(6) 0.091(8) 0.051(6) 0.049(6) 0.031(5)
C21B 0.055(6) 0.072(6) 0.102(8) 0.048(6) 0.015(5) 0.008(5)
C17B 0.057(6) 0.061(5) 0.076(7) 0.015(5) 0.008(5) 0.013(5)
C18B 0.059(7) 0.123(9) 0.088(9) 0.040(7) 0.008(7) 0.010(6)
C19B 0.077(9) 0.219(15) 0.090(9) 0.061(10) 0.015(7) 0.049(9)
C20B 0.088(9) 0.141(10) 0.063(7) 0.037(7) 0.029(6) 0.034(7)
C15B 0.069(6) 0.068(6) 0.060(6) 0.020(5) 0.016(5) 0.024(5)
C16B 0.072(7) 0.052(5) 0.078(7) 0.025(5) 0.014(6) 0.025(5)
C27B 0.068(7) 0.108(8) 0.083(8) 0.049(7) 0.028(6) 0.035(6)
C26B 0.080(8) 0.136(10) 0.117(10) 0.056(9) 0.044(8) 0.058(8)
C25B 0.081(8) 0.108(8) 0.106(9) 0.038(7) 0.043(7) 0.049(7)
O4B 0.090(5) 0.087(4) 0.115(5) 0.067(4) 0.034(4) 0.049(4)
C1B 0.066(6) 0.074(6) 0.045(5) 0.032(4) 0.008(4) 0.030(5)
C6B 0.067(6) 0.059(5) 0.055(5) 0.024(4) 0.004(4) 0.023(5)
C7B 0.048(5) 0.063(5) 0.079(7) 0.022(5) 0.010(5) 0.011(4)
C8B 0.042(5) 0.064(6) 0.082(7) 0.037(5) 0.020(5) 0.018(4)
C9B 0.043(5) 0.076(6) 0.073(7) 0.041(5) 0.025(4) 0.025(4)
C10B 0.054(5) 0.081(6) 0.080(7) 0.045(6) 0.033(5) 0.035(5)
C14B 0.061(6) 0.077(6) 0.079(7) 0.021(5) 0.021(5) 0.025(5)
C11B 0.084(7) 0.090(7) 0.062(6) 0.039(6) 0.024(5) 0.035(6)
C12B 0.098(8) 0.094(8) 0.085(8) 0.056(6) 0.049(6) 0.055(6)
C13B 0.075(6) 0.054(5) 0.086(8) 0.035(5) 0.026(5) 0.020(5)
C5B 0.097(8) 0.078(7) 0.078(7) 0.044(6) 0.024(6) 0.033(6)
O3B 0.055(4) 0.094(4) 0.130(6) 0.067(4) 0.026(4) 0.035(3)
C27C 0.105(9) 0.108(8) 0.060(7) 0.027(6) 0.027(7) 0.042(7)
C22C 0.107(9) 0.091(7) 0.061(7) 0.029(6) 0.037(6) 0.056(7)
C23C 0.086(7) 0.129(9) 0.057(6) 0.055(6) 0.039(6) 0.069(7)
C24C 0.090(7) 0.105(7) 0.075(7) 0.063(6) 0.045(6) 0.055(6)
C28C 0.066(7) 0.143(9) 0.118(9) 0.100(8) 0.041(6) 0.035(7)
C2C 0.060(6) 0.099(7) 0.079(7) 0.060(6) 0.037(5) 0.034(5)
C1C 0.048(5) 0.075(6) 0.088(7) 0.049(6) 0.022(5) 0.021(5)
C6C 0.058(6) 0.064(6) 0.082(7) 0.038(5) 0.026(5) 0.016(5)
C7C 0.059(6) 0.067(6) 0.091(7) 0.029(5) 0.021(5) 0.019(5)
C8C 0.056(5) 0.063(6) 0.056(5) 0.021(4) 0.014(4) 0.019(5)
C13C 0.070(7) 0.081(6) 0.067(6) 0.019(5) 0.024(5) 0.028(6)
C5C 0.079(7) 0.075(7) 0.142(11) 0.059(7) 0.049(7) 0.031(6)
C4C 0.117(10) 0.112(9) 0.137(11) 0.089(9) 0.055(9) 0.072(8)
C3C 0.109(9) 0.129(9) 0.113(10) 0.091(9) 0.062(8) 0.064(8)
C21C 0.149(11) 0.076(6) 0.091(8) 0.034(6) 0.056(8) 0.050(7)
C17C 0.110(10) 0.076(7) 0.088(9) 0.047(6) 0.034(7) 0.033(7)
C18C 0.100(10) 0.078(7) 0.078(8) 0.018(6) 0.021(7) 0.006(7)
C19C 0.067(7) 0.105(9) 0.103(10) 0.035(8) 0.006(7) -0.010(6)
C20C 0.068(7) 0.094(7) 0.110(9) 0.055(7) 0.029(7) 0.022(6)
C15C 0.094(8) 0.069(6) 0.081(7) 0.051(6) 0.033(6) 0.028(6)
C14C 0.090(7) 0.091(7) 0.073(7) 0.053(6) 0.036(6) 0.029(6)
C10C 0.063(6) 0.087(7) 0.044(5) 0.028(5) 0.020(4) 0.026(5)
C9C 0.061(6) 0.084(7) 0.053(5) 0.037(5) 0.014(4) 0.030(5)
O1C 0.062(4) 0.107(5) 0.075(4) 0.041(4) 0.020(3) 0.039(4)
C12C 0.093(9) 0.094(8) 0.093(8) 0.029(7) 0.037(7) 0.043(7)
C11C 0.077(7) 0.097(8) 0.070(7) 0.037(6) 0.033(6) 0.027(6)
C16C 0.091(8) 0.065(6) 0.087(8) 0.051(6) 0.039(7) 0.031(6)
C26C 0.117(11) 0.193(14) 0.079(9) 0.075(10) 0.029(8) 0.084(11)
C25C 0.104(10) 0.134(10) 0.077(8) 0.058(7) 0.023(7) 0.051(8)
O4C 0.100(5) 0.095(4) 0.088(5) 0.053(4) 0.036(4) 0.048(4)
O1SB 0.39(2) 0.245(14) 0.38(2) 0.250(16) 0.188(19) 0.201(16)
C2SC 0.127(13) 0.166(15) 0.24(2) 0.065(14) 0.023(13) 0.075(12)
C2SF 0.170(18) 0.26(2) 0.175(17) 0.120(16) 0.053(14) 0.091(16)
C2SE 0.163(18) 0.24(2) 0.51(4) 0.21(3) 0.16(2) 0.140(17)
C1SB 0.128(14) 0.42(3) 0.22(2) 0.22(2) 0.064(13) 0.137(18)
C1SE 0.19(2) 0.24(2) 0.27(2) 0.144(19) -0.051(17) 0.084(17)
C1SF 0.42(4) 0.27(2) 0.30(3) 0.13(2) 0.30(3) 0.20(3)
O1SE 0.214(18) 0.183(15) 0.55(4) -0.03(2) -0.12(2) 0.015(13)
O1SF 0.30(2) 0.31(2) 0.165(13) 0.041(14) -0.059(14) 0.041(16)
C2SB 1.03(14) 0.23(3) 0.34(4) 0.12(3) 0.33(7) 0.26(5)

loop_
_atom_type_symbol
_atom_type_description
_atom_type_scat_dispersion_real
_atom_type_scat_dispersion_imag
_atom_type_scat_source
C C 0.0033 0.0016 'International Tables Vol C Tables 4.2.6.8 and 6.1.1.4'
H H 0.0000 0.0000 'International Tables Vol C Tables 4.2.6.8 and 6.1.1.4'
O O 0.0106 0.0060 'International Tables Vol C Tables 4.2.6.8 and 6.1.1.4'
S S 0.1246 0.1234 'International Tables Vol C Tables 4.2.6.8 and 6.1.1.4'

loop_
_geom_angle_atom_site_label_1
_geom_angle_atom_site_label_2
_geom_angle_atom_site_label_3
_geom_angle
O1SE S1E C2SE 109.3(14)
O1SE S1E C1SE 104.8(15)
C2SE S1E C1SE 103.6(13)
C23A O4A H4A1 109.5
C1A O1A H1A 109.5
O1SF S1F C1SF 123.1(19)
O1SF S1F C2SF 116.2(14)
C1SF S1F C2SF 113.4(15)
O1SD S1D C1SD 103.4(7)
O1SD S1D C2SD 107.1(7)
C1SD S1D C2SD 98.7(7)
C1B O1B H1B 109.5
C9B O2B H2B 109.5
C9C O2C H2C 109.5
C16C O3C H3C 109.5
O1SB S1B C2SB 114.1(14)
O1SB S1B C1SB 110.9(12)
C2SB S1B C1SB 91.2(18)
O1SC S1C C2SC 120.9(11)
O1SC S1C C1SC 123.5(11)
C2SC S1C C1SC 105.6(8)
S1C C1SC H1S1 109.5
S1C C1SC H1S2 109.5
H1S1 C1SC H1S2 109.5
S1C C1SC H1S3 109.5
H1S1 C1SC H1S3 109.5
H1S2 C1SC H1S3 109.5
C19A C18J C17A 121.8(14)
C19A C18J H18J 119.1
C17A C18J H18J 119.1
C18J C17A C16A 115.7(13)
C18J C17A C21A 120.9(13)
C16A C17A C21A 123.1(14)
C22A C21A C17A 110.6(9)
C22A C21A H21A 109.5
C17A C21A H21A 109.5
C22A C21A H21B 109.5
C17A C21A H21B 109.5
H21A C21A H21B 108.1
C27A C22A C23A 114.0(11)
C27A C22A C21A 126.9(13)
C23A C22A C21A 119.2(13)
C24A C23A O4A 118.0(11)
C24A C23A C22A 122.6(12)
O4A C23A C22A 119.3(13)
C23A C24A C25A 117.8(11)
C23A C24A C28A 121.8(12)
C25A C24A C28A 120.2(12)
C2A C28A C24A 113.4(7)
C2A C28A H28A 108.9
C24A C28A H28A 108.9
C2A C28A H28B 108.9
C24A C28A H28B 108.9
H28A C28A H28B 107.7
C1A C2A C3A 117.5(11)
C1A C2A C28A 122.1(11)
C3A C2A C28A 120.4(12)
C2A C3A C4A 121.2(13)
C2A C3A H3A 119.4
C4A C3A H3A 119.4
C5A C4A C3A 117.8(12)
C5A C4A H4A 121.1
C3A C4A H4A 121.1
C6A C5A C4A 122.9(12)
C6A C5A H5A 118.5
C4A C5A H5A 118.5
C27A C26A C25A 121.5(14)
C27A C26A H26A 119.2
C25A C26A H26A 119.2
C26A C27A C22A 122.3(13)
C26A C27A H27A 118.8
C22A C27A H27A 118.8
C18J C19A C20A 118.9(15)
C18J C19A H19A 120.6
C20A C19A H19A 120.6
C15A C20A C19A 122.8(13)
C15A C20A H20A 118.6
C19A C20A H20A 118.6
C20A C15A C16A 115.5(15)
C20A C15A C14A 119.9(14)
C16A C15A C14A 124.6(15)
C15A C14A C10A 112.7(10)
C15A C14A H14A 109.1
C10A C14A H14A 109.1
C15A C14A H14B 109.1
C10A C14A H14B 109.1
H14A C14A H14B 107.8
C9A C10A C11A 115.8(11)
C9A C10A C14A 123.9(12)
C11A C10A C14A 120.2(13)
O2A C9A C8A 120.9(12)
O2A C9A C10A 116.2(12)
C8A C9A C10A 122.8(11)
C9A C8A C13A 117.6(12)
C9A C8A C7A 121.8(11)
C13A C8A C7A 120.6(12)
C6A C7A C8A 110.3(9)
C6A C7A H7A1 109.6
C8A C7A H7A1 109.6
C6A C7A H7A2 109.6
C8A C7A H7A2 109.6
H7A1 C7A H7A2 108.1
C5A C6A C1A 116.8(12)
C5A C6A C7A 119.2(11)
C1A C6A C7A 124.0(12)
C26A C25A C24A 121.6(13)
C26A C25A H25A 119.2
C24A C25A H25A 119.2
C2A C1A O1A 120.7(10)
C2A C1A C6A 123.7(11)
O1A C1A C6A 115.5(11)
C12A C13A C8A 122.6(12)
C12A C13A H13A 118.7
C8A C13A H13A 118.7
C11A C12A C13A 118.2(12)
C11A C12A H12A 120.9
C13A C12A H12A 120.9
C12A C11A C10A 122.9(12)
C12A C11A H11A 118.6
C10A C11A H11A 118.6
C9A O2A H2A 109.5
O3A C16A C15A 118.9(15)
O3A C16A C17A 115.8(13)
C15A C16A C17A 125.3(15)
C16A O3A H3A1 109.5
S1D C1SD H1S4 109.5
S1D C1SD H1S5 109.5
H1S4 C1SD H1S5 109.5
S1D C1SD H1S6 109.5
H1S4 C1SD H1S6 109.5
H1S5 C1SD H1S6 109.5
S1D C2SD H2S1 109.5
S1D C2SD H2S2 109.5
H2S1 C2SD H2S2 109.5
S1D C2SD H2S3 109.5
H2S1 C2SD H2S3 109.5
H2S2 C2SD H2S3 109.5
S1A C1SA H1S7 109.5
S1A C1SA H1S8 109.5
H1S7 C1SA H1S8 109.5
S1A C1SA H1S9 109.5
H1S7 C1SA H1S9 109.5
H1S8 C1SA H1S9 109.5
O1SA S1A C2SA 103.1(7)
O1SA S1A C1SA 106.7(7)
C2SA S1A C1SA 93.5(7)
S1A C2SA H2S4 109.5
S1A C2SA H2S5 109.5
H2S4 C2SA H2S5 109.5
S1A C2SA H2S6 109.5
H2S4 C2SA H2S6 109.5
H2S5 C2SA H2S6 109.5
C5B C4B C3B 119.2(10)
C5B C4B H4B 120.4
C3B C4B H4B 120.4
C2B C3B C4B 120.5(10)
C2B C3B H3B 119.7
C4B C3B H3B 119.7
C3B C2B C1B 119.6(9)
C3B C2B C28B 118.8(10)
C1B C2B C28B 121.6(9)
C24B C28B C2B 112.0(7)
C24B C28B H28C 109.2
C2B C28B H28C 109.2
C24B C28B H28D 109.2
C2B C28B H28D 109.2
H28C C28B H28D 107.9
C25B C24B C23B 117.3(10)
C25B C24B C28B 121.1(11)
C23B C24B C28B 121.7(10)
O4B C23B C22B 120.0(9)
O4B C23B C24B 118.1(9)
C22B C23B C24B 121.9(9)
C23B C22B C27B 117.8(9)
C23B C22B C21B 124.1(9)
C27B C22B C21B 118.1(10)
C22B C21B C17B 112.7(7)
C22B C21B H21C 109.1
C17B C21B H21C 109.1
C22B C21B H21D 109.1
C17B C21B H21D 109.1
H21C C21B H21D 107.8
C18B C17B C16B 116.9(10)
C18B C17B C21B 121.8(9)
C16B C17B C21B 121.4(10)
C17B C18B C19B 122.8(11)
C17B C18B H18B 118.6
C19B C18B H18B 118.6
C20B C19B C18B 117.1(13)
C20B C19B H19B 121.4
C18B C19B H19B 121.4
C15B C20B C19B 124.0(12)
C15B C20B H20B 118.0
C19B C20B H20B 118.0
C20B C15B C16B 116.2(10)
C20B C15B C14B 121.1(10)
C16B C15B C14B 122.6(9)
O3B C16B C15B 120.7(9)
O3B C16B C17B 116.3(9)
C15B C16B C17B 123.0(10)
C26B C27B C22B 121.2(10)
C26B C27B H27B 119.4
C22B C27B H27B 119.4
C25B C26B C27B 118.2(11)
C25B C26B H26B 120.9
C27B C26B H26B 120.9
C24B C25B C26B 123.4(11)
C24B C25B H25B 118.3
C26B C25B H25B 118.3
C23B O4B H4B1 109.5
C2B C1B O1B 120.6(8)
C2B C1B C6B 122.3(9)
O1B C1B C6B 117.2(8)
C5B C6B C1B 116.6(9)
C5B C6B C7B 122.0(8)
C1B C6B C7B 121.4(8)
C6B C7B C8B 112.1(7)
C6B C7B H7B1 109.2
C8B C7B H7B1 109.2
C6B C7B H7B2 109.2
C8B C7B H7B2 109.2
H7B1 C7B H7B2 107.9
C13B C8B C9B 116.1(9)
C13B C8B C7B 122.3(8)
C9B C8B C7B 121.5(9)
O2B C9B C10B 117.3(8)
O2B C9B C8B 120.4(9)
C10B C9B C8B 122.2(9)
C11B C10B C9B 117.2(9)
C11B C10B C14B 120.5(10)
C9B C10B C14B 122.3(9)
C15B C14B C10B 113.3(7)
C15B C14B H14C 108.9
C10B C14B H14C 108.9
C15B C14B H14D 108.9
C10B C14B H14D 108.9
H14C C14B H14D 107.7
C10B C11B C12B 123.0(10)
C10B C11B H11B 118.5
C12B C11B H11B 118.5
C11B C12B C13B 118.1(10)
C11B C12B H12B 121.0
C13B C12B H12B 121.0
C8B C13B C12B 123.4(9)
C8B C13B H13B 118.3
C12B C13B H13B 118.3
C4B C5B C6B 121.9(10)
C4B C5B H5B 119.1
C6B C5B H5B 119.1
C16B O3B H3B1 109.5
C22C C27C C26C 118.5(12)
C22C C27C H27C 120.8
C26C C27C H27C 120.8
C27C C22C C23C 116.3(11)
C27C C22C C21C 120.7(12)
C23C C22C C21C 123.0(11)
C24C C23C O4C 119.6(10)
C24C C23C C22C 125.9(10)
O4C C23C C22C 114.5(10)
C23C C24C C25C 116.8(11)
C23C C24C C28C 124.4(10)
C25C C24C C28C 118.8(10)
C24C C28C C2C 112.2(8)
C24C C28C H28E 109.2
C2C C28C H28E 109.2
C24C C28C H28F 109.2
C2C C28C H28F 109.2
H28E C28C H28F 107.9
C3C C2C C1C 120.3(11)
C3C C2C C28C 119.9(10)
C1C C2C C28C 119.7(10)
O1C C1C C2C 115.9(10)
O1C C1C C6C 124.2(9)
C2C C1C C6C 119.9(10)
C5C C6C C1C 117.6(10)
C5C C6C C7C 120.0(11)
C1C C6C C7C 122.4(10)
C6C C7C C8C 111.6(7)
C6C C7C H7C1 109.3
C8C C7C H7C1 109.3
C6C C7C H7C2 109.3
C8C C7C H7C2 109.3
H7C1 C7C H7C2 108.0
C13C C8C C9C 120.2(9)
C13C C8C C7C 119.8(9)
C9C C8C C7C 119.9(8)
C8C C13C C12C 120.0(10)
C8C C13C H13C 120.0
C12C C13C H13C 120.0
C4C C5C C6C 120.1(11)
C4C C5C H5C 120.0
C6C C5C H5C 120.0
C3C C4C C5C 120.6(11)
C3C C4C H4C 119.7
C5C C4C H4C 119.7
C4C C3C C2C 121.5(12)
C4C C3C H3C1 119.3
C2C C3C H3C1 119.3
C22C C21C C17C 112.2(9)
C22C C21C H21E 109.2
C17C C21C H21E 109.2
C22C C21C H21F 109.2
C17C C21C H21F 109.2
H21E C21C H21F 107.9
C16C C17C C18C 117.6(11)
C16C C17C C21C 121.8(11)
C18C C17C C21C 120.5(11)
C19C C18C C17C 121.3(11)
C19C C18C H18C 119.4
C17C C18C H18C 119.4
C18C C19C C20C 120.8(12)
C18C C19C H19C 119.6
C20C C19C H19C 119.6
C19C C20C C15C 118.0(11)
C19C C20C H20C 121.0
C15C C20C H20C 121.0
C16C C15C C20C 120.4(10)
C16C C15C C14C 120.8(10)
C20C C15C C14C 118.8(10)
C10C C14C C15C 111.9(7)
C10C C14C H14E 109.2
C15C C14C H14E 109.2
C10C C14C H14F 109.2
C15C C14C H14F 109.2
H14E C14C H14F 107.9
C11C C10C C9C 114.5(9)
C11C C10C C14C 121.8(9)
C9C C10C C14C 123.7(9)
O2C C9C C8C 118.1(8)
O2C C9C C10C 119.3(9)
C8C C9C C10C 122.7(9)
C1C O1C H1C 109.5
C11C C12C C13C 119.0(10)
C11C C12C H12C 120.5
C13C C12C H12C 120.5
C12C C11C C10C 123.6(10)
C12C C11C H11C 118.2
C10C C11C H11C 118.2
C15C C16C O3C 117.9(10)
C15C C16C C17C 121.9(11)
O3C C16C C17C 120.2(10)
C25C C26C C27C 123.2(12)
C25C C26C H26C 118.4
C27C C26C H26C 118.4
C26C C25C C24C 119.4(12)
C26C C25C H25C 120.3
C24C C25C H25C 120.3
C23C O4C H4C1 109.5
S1C C2SC H2S7 109.5
S1C C2SC H2S8 109.5
H2S7 C2SC H2S8 109.5
S1C C2SC H2S9 109.5
H2S7 C2SC H2S9 109.5
H2S8 C2SC H2S9 109.5
S1F C2SF H2SX 109.5
S1F C2SF H2SY 109.5
H2SX C2SF H2SY 109.5
S1F C2SF H2SZ 109.5
H2SX C2SF H2SZ 109.5
H2SY C2SF H2SZ 109.5
S1E C2SE H2SK 109.5
S1E C2SE H2SL 109.5
H2SK C2SE H2SL 109.5
S1E C2SE H2SM 109.5
H2SK C2SE H2SM 109.5
H2SL C2SE H2SM 109.5
S1B C1SB H1SX 109.5
S1B C1SB H1SY 109.5
H1SX C1SB H1SY 109.5
S1B C1SB H1SZ 109.5
H1SX C1SB H1SZ 109.5
H1SY C1SB H1SZ 109.5
S1E C1SE H1SA 109.5
S1E C1SE H1SB 109.5
H1SA C1SE H1SB 109.5
S1E C1SE H1SC 109.5
H1SA C1SE H1SC 109.5
H1SB C1SE H1SC 109.5
S1F C1SF H1SD 109.5
S1F C1SF H1SE 109.5
H1SD C1SF H1SE 109.5
S1F C1SF H1SF 109.5
H1SD C1SF H1SF 109.5
H1SE C1SF H1SF 109.5
S1B C2SB H2SA 109.5
S1B C2SB H2SB 109.5
H2SA C2SB H2SB 109.5
S1B C2SB H2SC 109.5
H2SA C2SB H2SC 109.5
H2SB C2SB H2SC 109.5

loop_
_geom_bond_atom_site_label_1
_geom_bond_atom_site_label_2
_geom_bond_distance
S1E O1SE 1.47(2)
S1E C2SE 1.540(19)
S1E C1SE 1.659(17)
O4A C23A 1.397(12)
O4A H4A1 0.8200
O1A C1A 1.364(12)
O1A H1A 0.8200
S1F O1SF 1.395(17)
S1F C1SF 1.482(16)
S1F C2SF 1.755(19)
S1D O1SD 1.522(8)
S1D C1SD 1.701(13)
S1D C2SD 1.748(12)
O1SA S1A 1.518(8)
O1B C1B 1.385(10)
O1B H1B 0.8200
O2B C9B 1.367(10)
O2B H2B 0.8200
O2C C9C 1.368(10)
O2C H2C 0.8200
O3C C16C 1.370(12)
O3C H3C 0.8200
S1B O1SB 1.428(13)
S1B C2SB 1.673(18)
S1B C1SB 1.673(17)
S1C O1SC 1.277(13)
S1C C2SC 1.647(17)
S1C C1SC 1.732(13)
C1SC H1S1 0.9600
C1SC H1S2 0.9600
C1SC H1S3 0.9600
C18J C19A 1.345(17)
C18J C17A 1.405(18)
C18J H18J 0.9300
C17A C16A 1.420(17)
C17A C21A 1.515(16)
C21A C22A 1.506(15)
C21A H21A 0.9700
C21A H21B 0.9700
C22A C27A 1.403(15)
C22A C23A 1.461(15)
C23A C24A 1.326(14)
C24A C25A 1.367(14)
C24A C28A 1.531(13)
C28A C2A 1.510(14)
C28A H28A 0.9700
C28A H28B 0.9700
C2A C1A 1.349(14)
C2A C3A 1.354(15)
C3A C4A 1.433(16)
C3A H3A 0.9300
C4A C5A 1.366(16)
C4A H4A 0.9300
C5A C6A 1.334(14)
C5A H5A 0.9300
C26A C27A 1.290(16)
C26A C25A 1.359(15)
C26A H26A 0.9300
C27A H27A 0.9300
C19A C20A 1.433(19)
C19A H19A 0.9300
C20A C15A 1.368(18)
C20A H20A 0.9300
C15A C16A 1.370(17)
C15A C14A 1.470(18)
C14A C10A 1.498(16)
C14A H14A 0.9700
C14A H14B 0.9700
C10A C9A 1.373(15)
C10A C11A 1.421(15)
C9A O2A 1.358(12)
C9A C8A 1.367(15)
C8A C13A 1.392(14)
C8A C7A 1.538(15)
C7A C6A 1.493(15)
C7A H7A1 0.9700
C7A H7A2 0.9700
C6A C1A 1.422(13)
C25A H25A 0.9300
C13A C12A 1.349(15)
C13A H13A 0.9300
C12A C11A 1.348(15)
C12A H12A 0.9300
C11A H11A 0.9300
O2A H2A 0.8200
C16A O3A 1.365(15)
O3A H3A1 0.8200
C1SD H1S4 0.9600
C1SD H1S5 0.9600
C1SD H1S6 0.9600
C2SD H2S1 0.9600
C2SD H2S2 0.9600
C2SD H2S3 0.9600
C1SA S1A 1.744(12)
C1SA H1S7 0.9600
C1SA H1S8 0.9600
C1SA H1S9 0.9600
S1A C2SA 1.725(13)
C2SA H2S4 0.9600
C2SA H2S5 0.9600
C2SA H2S6 0.9600
C4B C5B 1.363(13)
C4B C3B 1.397(14)
C4B H4B 0.9300
C3B C2B 1.342(12)
C3B H3B 0.9300
C2B C1B 1.361(12)
C2B C28B 1.533(12)
C28B C24B 1.509(13)
C28B H28C 0.9700
C28B H28D 0.9700
C24B C25B 1.358(14)
C24B C23B 1.392(13)
C23B O4B 1.362(10)
C23B C22B 1.381(12)
C22B C27B 1.393(13)
C22B C21B 1.511(12)
C21B C17B 1.524(13)
C21B H21C 0.9700
C21B H21D 0.9700
C17B C18B 1.326(14)
C17B C16B 1.413(13)
C18B C19B 1.391(16)
C18B H18B 0.9300
C19B C20B 1.361(15)
C19B H19B 0.9300
C20B C15B 1.355(14)
C20B H20B 0.9300
C15B C16B 1.363(12)
C15B C14B 1.510(12)
C16B O3B 1.358(11)
C27B C26B 1.376(14)
C27B H27B 0.9300
C26B C25B 1.367(15)
C26B H26B 0.9300
C25B H25B 0.9300
O4B H4B1 0.8200
C1B C6B 1.401(12)
C6B C5B 1.376(12)
C6B C7B 1.501(11)
C7B C8B 1.518(12)
C7B H7B1 0.9700
C7B H7B2 0.9700
C8B C13B 1.355(12)
C8B C9B 1.400(12)
C9B C10B 1.396(12)
C10B C11B 1.350(12)
C10B C14B 1.529(12)
C14B H14C 0.9700
C14B H14D 0.9700
C11B C12B 1.358(12)
C11B H11B 0.9300
C12B C13B 1.374(13)
C12B H12B 0.9300
C13B H13B 0.9300
C5B H5B 0.9300
O3B H3B1 0.8200
C27C C22C 1.372(15)
C27C C26C 1.402(16)
C27C H27C 0.9300
C22C C23C 1.415(14)
C22C C21C 1.493(14)
C23C C24C 1.341(13)
C23C O4C 1.405(11)
C24C C25C 1.397(14)
C24C C28C 1.504(14)
C28C C2C 1.548(14)
C28C H28E 0.9700
C28C H28F 0.9700
C2C C3C 1.328(14)
C2C C1C 1.383(13)
C1C O1C 1.353(10)
C1C C6C 1.388(12)
C6C C5C 1.381(14)
C6C C7C 1.507(13)
C7C C8C 1.569(12)
C7C H7C1 0.9700
C7C H7C2 0.9700
C8C C13C 1.347(12)
C8C C9C 1.376(11)
C13C C12C 1.388(13)
C13C H13C 0.9300
C5C C4C 1.381(15)
C5C H5C 0.9300
C4C C3C 1.321(14)
C4C H4C 0.9300
C3C H3C1 0.9300
C21C C17C 1.532(14)
C21C H21E 0.9700
C21C H21F 0.9700
C17C C16C 1.384(14)
C17C C18C 1.403(16)
C18C C19C 1.362(15)
C18C H18C 0.9300
C19C C20C 1.401(15)
C19C H19C 0.9300
C20C C15C 1.402(14)
C20C H20C 0.9300
C15C C16C 1.369(13)
C15C C14C 1.550(13)
C14C C10C 1.486(12)
C14C H14E 0.9700
C14C H14F 0.9700
C10C C11C 1.382(13)
C10C C9C 1.410(12)
O1C H1C 0.8200
C12C C11C 1.377(14)
C12C H12C 0.9300
C11C H11C 0.9300
C26C C25C 1.359(17)
C26C H26C 0.9300
C25C H25C 0.9300
O4C H4C1 0.8200
C2SC H2S7 0.9600
C2SC H2S8 0.9600
C2SC H2S9 0.9600
C2SF H2SX 0.9600
C2SF H2SY 0.9600
C2SF H2SZ 0.9600
C2SE H2SK 0.9600
C2SE H2SL 0.9600
C2SE H2SM 0.9600
C1SB H1SX 0.9600
C1SB H1SY 0.9600
C1SB H1SZ 0.9600
C1SE H1SA 0.9600
C1SE H1SB 0.9600
C1SE H1SC 0.9600
C1SF H1SD 0.9600
C1SF H1SE 0.9600
C1SF H1SF 0.9600
C2SB H2SA 0.9600
C2SB H2SB 0.9600
C2SB H2SC 0.9600

loop_
_geom_torsion_atom_site_label_1
_geom_torsion_atom_site_label_2
_geom_torsion_atom_site_label_3
_geom_torsion_atom_site_label_4
_geom_torsion
C19A C18J C17A C16A 3.3(19)
C19A C18J C17A C21A 176.8(12)
C18J C17A C21A C22A -83.2(15)
C16A C17A C21A C22A 89.8(15)
C17A C21A C22A C27A 84.0(14)
C17A C21A C22A C23A -95.5(13)
C27A C22A C23A C24A -1.2(13)
C21A C22A C23A C24A 178.3(9)
C27A C22A C23A O4A 176.2(8)
C21A C22A C23A O4A -4.3(12)
O4A C23A C24A C25A -178.8(8)
C22A C23A C24A C25A -1.3(14)
O4A C23A C24A C28A 5.0(13)
C22A C23A C24A C28A -177.5(8)
C23A C24A C28A C2A 92.2(12)
C25A C24A C28A C2A -83.9(12)
C24A C28A C2A C1A -84.5(13)
C24A C28A C2A C3A 96.6(12)
C1A C2A C3A C4A 2.5(15)
C28A C2A C3A C4A -178.5(9)
C2A C3A C4A C5A -1.0(17)
C3A C4A C5A C6A 1.1(18)
C25A C26A C27A C22A -3.5(19)
C23A C22A C27A C26A 3.6(16)
C21A C22A C27A C26A -175.9(11)
C17A C18J C19A C20A -5(2)
C18J C19A C20A C15A 4(2)
C19A C20A C15A C16A -0.6(19)
C19A C20A C15A C14A -178.0(12)
C20A C15A C14A C10A 91.0(15)
C16A C15A C14A C10A -86.1(16)
C15A C14A C10A C9A 90.4(16)
C15A C14A C10A C11A -85.5(14)
C11A C10A C9A O2A -179.8(8)
C14A C10A C9A O2A 4.0(16)
C11A C10A C9A C8A 0.0(15)
C14A C10A C9A C8A -176.2(10)
O2A C9A C8A C13A 178.4(9)
C10A C9A C8A C13A -1.4(15)
O2A C9A C8A C7A -0.6(15)
C10A C9A C8A C7A 179.6(10)
C9A C8A C7A C6A -94.8(12)
C13A C8A C7A C6A 86.3(12)
C4A C5A C6A C1A -2.5(16)
C4A C5A C6A C7A 177.8(10)
C8A C7A C6A C5A -96.1(12)
C8A C7A C6A C1A 84.2(12)
C27A C26A C25A C24A 0.6(18)
C23A C24A C25A C26A 1.7(15)
C28A C24A C25A C26A 178.0(9)
C3A C2A C1A O1A 177.1(8)
C28A C2A C1A O1A -1.8(14)
C3A C2A C1A C6A -4.1(15)
C28A C2A C1A C6A 176.9(8)
C5A C6A C1A C2A 4.1(14)
C7A C6A C1A C2A -176.1(9)
C5A C6A C1A O1A -177.1(8)
C7A C6A C1A O1A 2.7(13)
C9A C8A C13A C12A 2.7(16)
C7A C8A C13A C12A -178.4(10)
C8A C13A C12A C11A -2.3(18)
C13A C12A C11A C10A 0.7(18)
C9A C10A C11A C12A 0.4(16)
C14A C10A C11A C12A 176.7(11)
C20A C15A C16A O3A -179.1(11)
C14A C15A C16A O3A -1.9(18)
C20A C15A C16A C17A -1.1(18)
C14A C15A C16A C17A 176.1(11)
C18J C17A C16A O3A 177.9(11)
C21A C17A C16A O3A 4.5(17)
C18J C17A C16A C15A -0.2(18)
C21A C17A C16A C15A -173.5(11)
C5B C4B C3B C2B -1.3(16)
C4B C3B C2B C1B 1.9(14)
C4B C3B C2B C28B -177.0(9)
C3B C2B C28B C24B 93.5(11)
C1B C2B C28B C24B -85.4(12)
C2B C28B C24B C25B -86.5(12)
C2B C28B C24B C23B 93.7(11)
C25B C24B C23B O4B -175.7(8)
C28B C24B C23B O4B 4.1(12)
C25B C24B C23B C22B 2.4(13)
C28B C24B C23B C22B -177.9(8)
O4B C23B C22B C27B 179.1(7)
C24B C23B C22B C27B 1.1(12)
O4B C23B C22B C21B -3.9(11)
C24B C23B C22B C21B 178.1(8)
C23B C22B C21B C17B -93.4(11)
C27B C22B C21B C17B 83.6(10)
C22B C21B C17B C18B -98.6(12)
C22B C21B C17B C16B 80.5(12)
C16B C17B C18B C19B -2.3(18)
C21B C17B C18B C19B 176.7(12)
C17B C18B C19B C20B 1(2)
C18B C19B C20B C15B 1(2)
C19B C20B C15B C16B -1.3(18)
C19B C20B C15B C14B -179.4(12)
C20B C15B C16B O3B 177.5(9)
C14B C15B C16B O3B -4.5(13)
C20B C15B C16B C17B -0.1(14)
C14B C15B C16B C17B 178.0(8)
C18B C17B C16B O3B -175.8(9)
C21B C17B C16B O3B 5.1(13)
C18B C17B C16B C15B 1.9(15)
C21B C17B C16B C15B -177.2(8)
C23B C22B C27B C26B -2.5(13)
C21B C22B C27B C26B -179.7(9)
C22B C27B C26B C25B 0.5(16)
C23B C24B C25B C26B -4.6(16)
C28B C24B C25B C26B 175.6(10)
C27B C26B C25B C24B 3.3(18)
C3B C2B C1B O1B 177.3(8)
C28B C2B C1B O1B -3.9(12)
C3B C2B C1B C6B -2.3(13)
C28B C2B C1B C6B 176.6(8)
C2B C1B C6B C5B 2.0(12)
O1B C1B C6B C5B -177.6(7)
C2B C1B C6B C7B -176.2(8)
O1B C1B C6B C7B 4.2(11)
C5B C6B C7B C8B -92.3(10)
C1B C6B C7B C8B 85.8(10)
C6B C7B C8B C13B 83.4(10)
C6B C7B C8B C9B -93.8(10)
C13B C8B C9B O2B 178.4(7)
C7B C8B C9B O2B -4.3(12)
C13B C8B C9B C10B 1.2(12)
C7B C8B C9B C10B 178.6(7)
O2B C9B C10B C11B -177.1(7)
C8B C9B C10B C11B 0.1(12)
O2B C9B C10B C14B 5.4(12)
C8B C9B C10B C14B -177.3(7)
C20B C15B C14B C10B 95.4(12)
C16B C15B C14B C10B -82.6(12)
C11B C10B C14B C15B -85.8(11)
C9B C10B C14B C15B 91.5(11)
C9B C10B C11B C12B -1.3(14)
C14B C10B C11B C12B 176.2(9)
C10B C11B C12B C13B 1.0(15)
C9B C8B C13B C12B -1.5(13)
C7B C8B C13B C12B -178.8(8)
C11B C12B C13B C8B 0.4(15)
C3B C4B C5B C6B 1.1(15)
C1B C6B C5B C4B -1.4(13)
C7B C6B C5B C4B 176.8(9)
C26C C27C C22C C23C 0.8(15)
C26C C27C C22C C21C 179.9(10)
C27C C22C C23C C24C -0.9(15)
C21C C22C C23C C24C -179.9(9)
C27C C22C C23C O4C 177.6(8)
C21C C22C C23C O4C -1.5(13)
O4C C23C C24C C25C -177.6(8)
C22C C23C C24C C25C 0.7(15)
O4C C23C C24C C28C 5.0(14)
C22C C23C C24C C28C -176.6(9)
C23C C24C C28C C2C 83.2(12)
C25C C24C C28C C2C -94.0(11)
C24C C28C C2C C3C 81.8(12)
C24C C28C C2C C1C -93.7(11)
C3C C2C C1C O1C 179.1(8)
C28C C2C C1C O1C -5.4(12)
C3C C2C C1C C6C -1.4(14)
C28C C2C C1C C6C 174.1(8)
O1C C1C C6C C5C -178.2(8)
C2C C1C C6C C5C 2.4(12)
O1C C1C C6C C7C 3.0(13)
C2C C1C C6C C7C -176.5(8)
C5C C6C C7C C8C -80.6(10)
C1C C6C C7C C8C 98.3(10)
C6C C7C C8C C13C 91.2(11)
C6C C7C C8C C9C -85.6(11)
C9C C8C C13C C12C 1.7(14)
C7C C8C C13C C12C -175.1(9)
C1C C6C C5C C4C -1.0(14)
C7C C6C C5C C4C 177.9(9)
C6C C5C C4C C3C -1.5(17)
C5C C4C C3C C2C 2.6(18)
C1C C2C C3C C4C -1.2(16)
C28C C2C C3C C4C -176.6(10)
C27C C22C C21C C17C 92.4(12)
C23C C22C C21C C17C -88.5(13)
C22C C21C C17C C16C 93.3(13)
C22C C21C C17C C18C -82.4(13)
C16C C17C C18C C19C -1.2(17)
C21C C17C C18C C19C 174.7(11)
C17C C18C C19C C20C 2.2(19)
C18C C19C C20C C15C -2.2(18)
C19C C20C C15C C16C 1.4(15)
C19C C20C C15C C14C -176.0(9)
C16C C15C C14C C10C -91.6(11)
C20C C15C C14C C10C 85.8(10)
C15C C14C C10C C11C -93.0(11)
C15C C14C C10C C9C 88.2(11)
C13C C8C C9C O2C 177.8(8)
C7C C8C C9C O2C -5.4(12)
C13C C8C C9C C10C -2.9(13)
C7C C8C C9C C10C 173.8(8)
C11C C10C C9C O2C -178.0(8)
C14C C10C C9C O2C 0.8(12)
C11C C10C C9C C8C 2.7(12)
C14C C10C C9C C8C -178.4(8)
C8C C13C C12C C11C -0.4(15)
C13C C12C C11C C10C 0.4(16)
C9C C10C C11C C12C -1.5(14)
C14C C10C C11C C12C 179.7(9)
C20C C15C C16C O3C 179.8(8)
C14C C15C C16C O3C -2.9(12)
C20C C15C C16C C17C -0.5(14)
C14C C15C C16C C17C 176.9(8)
C18C C17C C16C C15C 0.4(14)
C21C C17C C16C C15C -175.5(9)
C18C C17C C16C O3C -179.9(9)
C21C C17C C16C O3C 4.3(14)
C22C C27C C26C C25C -0.7(19)
C27C C26C C25C C24C 1(2)
C23C C24C C25C C26C -0.5(16)
C28C C24C C25C C26C 177.0(11)
